data_4119884
loop_
_publ_author_name
'Miguel Clemente-Le\'on'
'Eugenio Coronado'
'Maurici L\'opez-Jord\`a'
'Jo\~ao C. Waerenborgh'
'C\'edric Desplanches'
'Hongfeng Wang'
'Jean-Fran\,cois L\'etard'
'Andreas Hauser'
'Antoine Tissot'

_publ_section_title
;
 Stimuli Responsive Hybrid Magnets: Tuning the Photoinduced Spin-Crossover
 in Fe(III) Complexes Inserted into Layered Magnets
;
_journal_name_full 'Journal of the American Chemical Society'
_journal_page_first 8655
_journal_page_last 8667
_journal_paper_doi 10.1021/ja402674x
_journal_volume 135
_journal_year 2013
_chemical_formula_sum 'C27 H25 Br3 Cr Fe Mn N4 O14'
_chemical_formula_weight 1032.03
_chemical_name_systematic
;
 ?
;
_space_group_IT_number 14
_symmetry_cell_setting monoclinic
_symmetry_space_group_name_Hall '-P 2ybc'
_symmetry_space_group_name_H-M 'P 1 21/c 1'
_atom_sites_solution_hydrogens geom
_atom_sites_solution_primary direct
_atom_sites_solution_secondary difmap
_audit_creation_method SHELXL-97
_cell_angle_alpha 90.00
_cell_angle_beta 110.582(4)
_cell_angle_gamma 90.00
_cell_formula_units_Z 4
_cell_length_a 11.9224(5)
_cell_length_b 31.8487(8)
_cell_length_c 9.6032(3)
_cell_measurement_reflns_used 9759
_cell_measurement_temperature 100(2)
_cell_measurement_theta_max 30.4896
_cell_measurement_theta_min 2.9631
_cell_volume 3413.7(2)
_computing_structure_refinement 'SHELXL-97 (Sheldrick, 1997)'
_diffrn_ambient_temperature 100(2)
_diffrn_detector_area_resol_mean 16.0267
_diffrn_measured_fraction_theta_full 0.997
_diffrn_measured_fraction_theta_max 0.997
_diffrn_measurement_device_type 'SuperNova, Single source at offset), Sapphire3'
_diffrn_measurement_method '\w scans'
_diffrn_radiation_monochromator mirror
_diffrn_radiation_source 'SuperNova (Mo) x-ray Source'
_diffrn_radiation_type MoK\a
_diffrn_radiation_wavelength 0.71073
_diffrn_reflns_av_R_equivalents 0.1048
_diffrn_reflns_av_sigmaI/netI 0.0686
_diffrn_reflns_limit_h_max 17
_diffrn_reflns_limit_h_min -17
_diffrn_reflns_limit_k_max 45
_diffrn_reflns_limit_k_min -45
_diffrn_reflns_limit_l_max 13
_diffrn_reflns_limit_l_min -13
_diffrn_reflns_number 74164
_diffrn_reflns_theta_full 30.56
_diffrn_reflns_theta_max 30.56
_diffrn_reflns_theta_min 2.97
_exptl_absorpt_coefficient_mu 4.681
_exptl_absorpt_correction_T_max 0.8349
_exptl_absorpt_correction_T_min 0.4545
_exptl_absorpt_correction_type multi-scan
_exptl_absorpt_process_details
;
CrysAlisPro, Agilent Technologies,
Version 1.171.36.21 (release 14-08-2012 CrysAlis171 .NET)
(compiled Sep 14 2012,17:21:16)
empirical absorption correction using spherical harmonics,
 implemented in SCALE3 ABSPACK scaling algorithm.
;
_exptl_crystal_colour brown
_exptl_crystal_density_diffrn 2.008
_exptl_crystal_description prism
_exptl_crystal_F_000 2028
_exptl_crystal_size_max 0.20
_exptl_crystal_size_mid 0.06
_exptl_crystal_size_min 0.04
_refine_diff_density_max 1.443
_refine_diff_density_min -1.009
_refine_diff_density_rms 0.169
_refine_ls_extinction_method none
_refine_ls_goodness_of_fit_ref 1.061
_refine_ls_hydrogen_treatment constr
_refine_ls_matrix_type full
_refine_ls_number_parameters 460
_refine_ls_number_reflns 10433
_refine_ls_number_restraints 0
_refine_ls_restrained_S_all 1.061
_refine_ls_R_factor_all 0.0957
_refine_ls_R_factor_gt 0.0608
_refine_ls_shift/su_max 0.000
_refine_ls_shift/su_mean 0.000
_refine_ls_structure_factor_coef Fsqd
_refine_ls_weighting_details 'calc w=1/[\s^2^(Fo^2^)+(0.0461P)^2^+15.7091P] where P=(Fo^2^+2Fc^2^)/3'
_refine_ls_weighting_scheme calc
_refine_ls_wR_factor_gt 0.1270
_refine_ls_wR_factor_ref 0.1425
_reflns_number_gt 7423
_reflns_number_total 10433
_reflns_threshold_expression >2sigma(I)
_cod_data_source_file ja402674x_si_003.cif
_cod_data_source_block new
_cod_database_code 4119884

loop_
_symmetry_equiv_pos_as_xyz
'x, y, z'
'-x, y+1/2, -z+1/2'
'-x, -y, -z'
'x, -y-1/2, z-1/2'

loop_
_atom_site_label
_atom_site_type_symbol
_atom_site_fract_x
_atom_site_fract_y
_atom_site_fract_z
_atom_site_U_iso_or_equiv
_atom_site_adp_type
_atom_site_occupancy
_atom_site_symmetry_multiplicity
_atom_site_calc_flag
_atom_site_refinement_flags
_atom_site_disorder_group
C1 C 0.4180(5) 0.05583(19) 0.6103(6) 0.0285(12) Uani 1 1 d . .
C2 C 0.3775(5) 0.0312(2) 0.7047(6) 0.0335(13) Uani 1 1 d . .
H2 H 0.2980 0.0348 0.7033 0.040 Uiso 1 1 calc R .
C3 C 0.4505(6) 0.00223(19) 0.7984(7) 0.0373(15) Uani 1 1 d . .
H3 H 0.4215 -0.0136 0.8626 0.045 Uiso 1 1 calc R .
C4 C 0.5672(6) -0.00451(18) 0.8011(7) 0.0358(14) Uani 1 1 d . .
H4 H 0.6181 -0.0242 0.8682 0.043 Uiso 1 1 calc R .
C5 C 0.6071(5) 0.01775(17) 0.7054(6) 0.0298(12) Uani 1 1 d . .
H5 H 0.6857 0.0129 0.7054 0.036 Uiso 1 1 calc R .
C6 C 0.5336(5) 0.04787(17) 0.6066(6) 0.0271(11) Uani 1 1 d . .
C7 C 0.5800(5) 0.06918(17) 0.5060(6) 0.0255(11) Uani 1 1 d . .
H7 H 0.6558 0.0604 0.5046 0.031 Uiso 1 1 calc R .
C8 C 0.5830(6) 0.11690(19) 0.3190(7) 0.0350(14) Uani 1 1 d . .
H8A H 0.5579 0.1011 0.2243 0.042 Uiso 1 1 calc R .
H8B H 0.6712 0.1150 0.3657 0.042 Uiso 1 1 calc R .
C9 C 0.5453(5) 0.16216(18) 0.2896(7) 0.0311(13) Uani 1 1 d . .
H9A H 0.5932 0.1797 0.3748 0.037 Uiso 1 1 calc R .
H9B H 0.5599 0.1721 0.1997 0.037 Uiso 1 1 calc R .
C10 C 0.3312(7) 0.1593(3) 0.1158(8) 0.058(2) Uani 1 1 d . .
H10A H 0.2645 0.1797 0.0947 0.070 Uiso 1 1 calc R .
H10B H 0.3721 0.1644 0.0437 0.070 Uiso 1 1 calc R .
C11 C 0.2836(9) 0.1174(2) 0.0964(7) 0.058(2) Uani 1 1 d . .
H11A H 0.3420 0.0980 0.0781 0.070 Uiso 1 1 calc R .
H11B H 0.2089 0.1165 0.0082 0.070 Uiso 1 1 calc R .
C12 C 0.1380(6) 0.1085(2) 0.2414(10) 0.056(2) Uani 1 1 d . .
H12A H 0.0761 0.1061 0.1409 0.067 Uiso 1 1 calc R .
H12B H 0.1239 0.0859 0.3038 0.067 Uiso 1 1 calc R .
C13 C 0.1256(7) 0.1489(3) 0.3050(9) 0.060(2) Uani 1 1 d . .
H13A H 0.0582 0.1480 0.3426 0.072 Uiso 1 1 calc R .
H13B H 0.1087 0.1711 0.2281 0.072 Uiso 1 1 calc R .
C14 C 0.2330(5) 0.18092(17) 0.5349(6) 0.0249(11) Uani 1 1 d . .
H14 H 0.1562 0.1890 0.5345 0.030 Uiso 1 1 calc R .
C15 C 0.3364(5) 0.19514(16) 0.6571(6) 0.0222(10) Uani 1 1 d . .
C16 C 0.3172(5) 0.21941(17) 0.7686(7) 0.0281(12) Uani 1 1 d . .
H16 H 0.2373 0.2245 0.7636 0.034 Uiso 1 1 calc R .
C17 C 0.4106(6) 0.23602(19) 0.8850(7) 0.0355(14) Uani 1 1 d . .
H17 H 0.3958 0.2511 0.9621 0.043 Uiso 1 1 calc R .
C18 C 0.5282(6) 0.23035(18) 0.8878(7) 0.0330(13) Uani 1 1 d . .
H18 H 0.5935 0.2426 0.9651 0.040 Uiso 1 1 calc R .
C19 C 0.5488(5) 0.20676(17) 0.7769(6) 0.0252(11) Uani 1 1 d . .
H19 H 0.6284 0.2039 0.7777 0.030 Uiso 1 1 calc R .
C20 C 0.4546(5) 0.18712(16) 0.6643(6) 0.0224(10) Uani 1 1 d . .
C21 C -0.1374(4) 0.23993(14) 0.4263(5) 0.0178(9) Uani 1 1 d . .
C22 C -0.0196(4) 0.26294(14) 0.5203(5) 0.0156(9) Uani 1 1 d . .
C23 C -0.1077(4) 0.12247(15) 0.7429(5) 0.0170(9) Uani 1 1 d . .
C24 C 0.0073(4) 0.12691(15) 0.7047(5) 0.0169(9) Uani 1 1 d . .
C25 C -0.0545(4) -0.01401(14) 0.9567(5) 0.0169(9) Uani 1 1 d . .
C26 C 0.0626(4) -0.00828(14) 0.5486(5) 0.0181(9) Uani 1 1 d . .
N1 N 0.5265(4) 0.09908(14) 0.4181(5) 0.0243(9) Uani 1 1 d . .
N2 N 0.4162(4) 0.16617(15) 0.2673(5) 0.0296(10) Uani 1 1 d . .
H2A H 0.4047 0.1936 0.2923 0.036 Uiso 1 1 calc R .
N3 N 0.2576(5) 0.10285(14) 0.2303(5) 0.0302(11) Uani 1 1 d . .
H3A H 0.2718 0.0741 0.2368 0.036 Uiso 1 1 calc R .
N4 N 0.2377(4) 0.15824(15) 0.4272(5) 0.0290(10) Uani 1 1 d . .
O1 O 0.3460(4) 0.08534(14) 0.5298(5) 0.0357(10) Uani 1 1 d . .
O2 O 0.4814(3) 0.16295(13) 0.5700(4) 0.0293(9) Uani 1 1 d . .
O3 O -0.1780(3) 0.24801(11) 0.2903(4) 0.0222(7) Uani 1 1 d . .
O4 O 0.0256(3) 0.28675(11) 0.4493(4) 0.0220(7) Uani 1 1 d . .
O5 O -0.1797(3) 0.21496(11) 0.4956(4) 0.0244(8) Uani 1 1 d . .
O6 O 0.0198(3) 0.25573(10) 0.6562(4) 0.0216(7) Uani 1 1 d . .
O7 O -0.1618(3) 0.15492(12) 0.7528(4) 0.0232(8) Uani 1 1 d . .
O8 O 0.0360(3) 0.16404(11) 0.6853(4) 0.0235(8) Uani 1 1 d . .
O9 O -0.1367(3) 0.08560(11) 0.7638(4) 0.0222(7) Uani 1 1 d . .
O10 O 0.0622(3) 0.09426(11) 0.6979(4) 0.0215(7) Uani 1 1 d . .
O11 O -0.0986(3) -0.00864(11) 0.8192(4) 0.0224(7) Uani 1 1 d . .
O12 O -0.0870(3) -0.04037(11) 1.0322(4) 0.0236(8) Uani 1 1 d . .
O13 O 0.0984(3) 0.00113(11) 0.6838(4) 0.0212(7) Uani 1 1 d . .
O14 O 0.1167(3) -0.03033(11) 0.4837(4) 0.0238(8) Uani 1 1 d . .
Mn1 Mn -0.01821(7) 0.03995(2) 0.74138(8) 0.01468(15) Uani 0.50 1 d P 1
Cr1 Cr -0.01821(7) 0.03995(2) 0.74138(8) 0.01468(15) Uani 0.50 1 d P 2
Mn2 Mn -0.07629(7) 0.20950(2) 0.72113(8) 0.01454(15) Uani 0.50 1 d P 3
Cr2 Cr -0.07629(7) 0.20950(2) 0.72113(8) 0.01454(15) Uani 0.50 1 d P 4
Fe Fe 0.38046(6) 0.12837(2) 0.41883(8) 0.01919(15) Uani 1 1 d . .
C1S C -0.2708(5) 0.11421(15) 0.9985(6) 0.0217(10) Uani 1 1 d . .
H1S H -0.2448 0.1150 0.9102 0.026 Uiso 1 1 calc R .
Br1 Br -0.21824(5) 0.165938(16) 1.11020(6) 0.02501(12) Uani 1 1 d . .
Br2 Br -0.44143(5) 0.108303(17) 0.92831(6) 0.02615(13) Uani 1 1 d . .
Br3 Br -0.19517(5) 0.066968(17) 1.11901(6) 0.02890(13) Uani 1 1 d . .

loop_
_atom_site_aniso_label
_atom_site_aniso_U_11
_atom_site_aniso_U_22
_atom_site_aniso_U_33
_atom_site_aniso_U_23
_atom_site_aniso_U_13
_atom_site_aniso_U_12
C1 0.024(3) 0.035(3) 0.023(3) -0.001(2) 0.004(2) -0.006(2)
C2 0.024(3) 0.043(4) 0.029(3) 0.006(2) 0.004(2) -0.012(3)
C3 0.048(4) 0.031(3) 0.030(3) -0.002(2) 0.010(3) -0.022(3)
C4 0.048(4) 0.022(3) 0.031(3) -0.003(2) 0.006(3) -0.006(3)
C5 0.030(3) 0.022(3) 0.034(3) -0.010(2) 0.007(2) -0.004(2)
C6 0.029(3) 0.023(3) 0.030(3) -0.007(2) 0.010(2) -0.008(2)
C7 0.022(3) 0.025(3) 0.031(3) -0.007(2) 0.011(2) -0.004(2)
C8 0.044(4) 0.033(3) 0.040(3) 0.001(3) 0.031(3) 0.005(3)
C9 0.030(3) 0.030(3) 0.040(3) 0.005(2) 0.020(3) -0.006(2)
C10 0.061(5) 0.080(6) 0.029(3) 0.013(3) 0.010(3) -0.025(4)
C11 0.098(7) 0.045(4) 0.023(3) -0.003(3) 0.011(4) -0.033(4)
C12 0.035(4) 0.041(4) 0.072(5) -0.026(4) -0.005(4) -0.006(3)
C13 0.035(4) 0.050(5) 0.066(5) -0.016(4) -0.019(4) 0.003(3)
C14 0.017(2) 0.026(3) 0.032(3) 0.004(2) 0.009(2) 0.000(2)
C15 0.023(3) 0.019(2) 0.029(3) 0.0015(19) 0.014(2) 0.000(2)
C16 0.026(3) 0.021(3) 0.043(3) 0.005(2) 0.020(3) 0.000(2)
C17 0.039(3) 0.026(3) 0.045(4) -0.015(3) 0.018(3) -0.005(3)
C18 0.035(3) 0.023(3) 0.039(3) -0.008(2) 0.010(3) -0.004(2)
C19 0.021(3) 0.025(3) 0.028(3) 0.001(2) 0.007(2) -0.002(2)
C20 0.022(3) 0.024(3) 0.023(2) 0.0065(19) 0.010(2) 0.002(2)
C21 0.018(2) 0.012(2) 0.026(2) -0.0083(18) 0.010(2) -0.0005(18)
C22 0.017(2) 0.0084(19) 0.021(2) -0.0025(16) 0.0051(18) 0.0013(17)
C23 0.019(2) 0.021(2) 0.014(2) -0.0026(17) 0.0083(18) -0.0067(19)
C24 0.022(2) 0.018(2) 0.014(2) 0.0003(17) 0.0106(18) -0.0023(19)
C25 0.019(2) 0.010(2) 0.024(2) -0.0052(17) 0.010(2) 0.0005(17)
C26 0.024(2) 0.0086(19) 0.025(2) 0.0032(17) 0.012(2) -0.0017(18)
N1 0.026(2) 0.024(2) 0.026(2) -0.0068(18) 0.0136(19) -0.0027(18)
N2 0.031(3) 0.027(2) 0.030(2) 0.0044(19) 0.009(2) -0.003(2)
N3 0.046(3) 0.016(2) 0.026(2) -0.0056(17) 0.011(2) -0.010(2)
N4 0.020(2) 0.030(3) 0.032(3) -0.0010(19) 0.0025(19) 0.0015(19)
O1 0.022(2) 0.049(3) 0.037(2) 0.015(2) 0.0111(18) 0.0012(18)
O2 0.0222(19) 0.040(2) 0.0246(19) -0.0100(16) 0.0067(16) -0.0016(17)
O3 0.0216(18) 0.0200(18) 0.0231(18) -0.0083(14) 0.0057(15) -0.0021(14)
O4 0.0202(18) 0.0148(16) 0.0316(19) -0.0035(14) 0.0099(15) -0.0040(14)
O5 0.0245(19) 0.0202(18) 0.031(2) -0.0104(15) 0.0132(16) -0.0115(15)
O6 0.0222(18) 0.0086(15) 0.0276(19) -0.0028(13) 0.0010(15) -0.0031(13)
O7 0.0216(18) 0.030(2) 0.0232(18) 0.0024(15) 0.0150(15) 0.0019(15)
O8 0.0253(19) 0.0232(18) 0.0276(19) -0.0015(14) 0.0162(16) -0.0055(15)
O9 0.0242(19) 0.0257(19) 0.0216(17) -0.0030(14) 0.0138(15) -0.0079(15)
O10 0.0255(19) 0.0215(18) 0.0235(18) 0.0014(14) 0.0160(15) 0.0020(15)
O11 0.0265(19) 0.0149(16) 0.0228(18) -0.0061(13) 0.0049(15) 0.0021(14)
O12 0.0267(19) 0.0159(17) 0.0295(19) -0.0085(14) 0.0117(16) -0.0077(15)
O13 0.0216(18) 0.0146(16) 0.0249(18) 0.0020(13) 0.0049(15) 0.0017(14)
O14 0.0223(19) 0.0157(17) 0.036(2) 0.0052(14) 0.0135(16) 0.0065(14)
Mn1 0.0238(4) 0.0080(3) 0.0147(3) -0.0007(2) 0.0098(3) -0.0006(3)
Cr1 0.0238(4) 0.0080(3) 0.0147(3) -0.0007(2) 0.0098(3) -0.0006(3)
Mn2 0.0211(4) 0.0089(3) 0.0159(3) 0.0005(2) 0.0093(3) 0.0002(3)
Cr2 0.0211(4) 0.0089(3) 0.0159(3) 0.0005(2) 0.0093(3) 0.0002(3)
Fe 0.0179(3) 0.0174(3) 0.0223(4) -0.0008(3) 0.0072(3) 0.0016(3)
C1S 0.029(3) 0.016(2) 0.022(2) -0.0019(18) 0.013(2) 0.001(2)
Br1 0.0276(3) 0.0184(2) 0.0269(3) -0.00004(19) 0.0071(2) -0.0042(2)
Br2 0.0307(3) 0.0224(3) 0.0241(3) -0.0022(2) 0.0081(2) -0.0048(2)
Br3 0.0351(3) 0.0193(2) 0.0336(3) 0.0029(2) 0.0136(2) 0.0049(2)

loop_
_atom_type_symbol
_atom_type_description
_atom_type_scat_dispersion_real
_atom_type_scat_dispersion_imag
_atom_type_scat_source
C C 0.0033 0.0016 'International Tables Vol C Tables 4.2.6.8 and 6.1.1.4'
H H 0.0000 0.0000 'International Tables Vol C Tables 4.2.6.8 and 6.1.1.4'
N N 0.0061 0.0033 'International Tables Vol C Tables 4.2.6.8 and 6.1.1.4'
O O 0.0106 0.0060 'International Tables Vol C Tables 4.2.6.8 and 6.1.1.4'
Cr Cr 0.3209 0.6236 'International Tables Vol C Tables 4.2.6.8 and 6.1.1.4'
Mn Mn 0.3368 0.7283 'International Tables Vol C Tables 4.2.6.8 and 6.1.1.4'
Fe Fe 0.3463 0.8444 'International Tables Vol C Tables 4.2.6.8 and 6.1.1.4'
Br Br -0.2901 2.4595 'International Tables Vol C Tables 4.2.6.8 and 6.1.1.4'

loop_
_geom_angle_atom_site_label_1
_geom_angle_atom_site_label_2
_geom_angle_atom_site_label_3
_geom_angle
_geom_angle_site_symmetry_1
_geom_angle_site_symmetry_3
O1 C1 C2 118.2(5) . .
O1 C1 C6 123.4(5) . .
C2 C1 C6 118.4(5) . .
C3 C2 C1 121.1(6) . .
C3 C2 H2 119.4 . .
C1 C2 H2 119.4 . .
C2 C3 C4 121.0(6) . .
C2 C3 H3 119.5 . .
C4 C3 H3 119.5 . .
C5 C4 C3 119.0(6) . .
C5 C4 H4 120.5 . .
C3 C4 H4 120.5 . .
C4 C5 C6 121.4(6) . .
C4 C5 H5 119.3 . .
C6 C5 H5 119.3 . .
C1 C6 C5 119.0(5) . .
C1 C6 C7 122.7(5) . .
C5 C6 C7 118.4(5) . .
N1 C7 C6 124.9(5) . .
N1 C7 H7 117.6 . .
C6 C7 H7 117.6 . .
N1 C8 C9 108.6(4) . .
N1 C8 H8A 110.0 . .
C9 C8 H8A 110.0 . .
N1 C8 H8B 110.0 . .
C9 C8 H8B 110.0 . .
H8A C8 H8B 108.3 . .
N2 C9 C8 109.6(5) . .
N2 C9 H9A 109.8 . .
C8 C9 H9A 109.8 . .
N2 C9 H9B 109.8 . .
C8 C9 H9B 109.8 . .
H9A C9 H9B 108.2 . .
C11 C10 N2 111.7(6) . .
C11 C10 H10A 109.3 . .
N2 C10 H10A 109.3 . .
C11 C10 H10B 109.3 . .
N2 C10 H10B 109.3 . .
H10A C10 H10B 107.9 . .
C10 C11 N3 111.5(6) . .
C10 C11 H11A 109.3 . .
N3 C11 H11A 109.3 . .
C10 C11 H11B 109.3 . .
N3 C11 H11B 109.3 . .
H11A C11 H11B 108.0 . .
C13 C12 N3 112.4(6) . .
C13 C12 H12A 109.1 . .
N3 C12 H12A 109.1 . .
C13 C12 H12B 109.1 . .
N3 C12 H12B 109.1 . .
H12A C12 H12B 107.8 . .
C12 C13 N4 108.4(6) . .
C12 C13 H13A 110.0 . .
N4 C13 H13A 110.0 . .
C12 C13 H13B 110.0 . .
N4 C13 H13B 110.0 . .
H13A C13 H13B 108.4 . .
N4 C14 C15 124.6(5) . .
N4 C14 H14 117.7 . .
C15 C14 H14 117.7 . .
C16 C15 C20 119.4(5) . .
C16 C15 C14 118.1(5) . .
C20 C15 C14 122.4(5) . .
C17 C16 C15 121.9(5) . .
C17 C16 H16 119.0 . .
C15 C16 H16 119.0 . .
C16 C17 C18 118.9(5) . .
C16 C17 H17 120.5 . .
C18 C17 H17 120.5 . .
C19 C18 C17 119.8(5) . .
C19 C18 H18 120.1 . .
C17 C18 H18 120.1 . .
C18 C19 C20 121.4(5) . .
C18 C19 H19 119.3 . .
C20 C19 H19 119.3 . .
O2 C20 C19 118.0(5) . .
O2 C20 C15 123.7(5) . .
C19 C20 C15 118.2(5) . .
O3 C21 O5 127.3(5) . .
O3 C21 C22 116.6(4) . .
O5 C21 C22 116.1(4) . .
O6 C22 O4 127.1(4) . .
O6 C22 C21 116.8(4) . .
O4 C22 C21 116.0(4) . .
O7 C23 O9 125.8(4) . .
O7 C23 C24 118.1(4) . .
O9 C23 C24 116.1(4) . .
O10 C24 O8 126.9(4) . .
O10 C24 C23 117.6(4) . .
O8 C24 C23 115.5(4) . .
O11 C25 O12 127.0(4) . .
O11 C25 C25 116.7(5) . 3_557
O12 C25 C25 116.3(5) . 3_557
O13 C26 O14 126.9(5) . .
O13 C26 C26 116.6(5) . 3_556
O14 C26 C26 116.5(5) . 3_556
C7 N1 C8 118.8(5) . .
C7 N1 Fe 125.6(4) . .
C8 N1 Fe 115.3(4) . .
C10 N2 C9 116.7(5) . .
C10 N2 Fe 112.0(4) . .
C9 N2 Fe 108.2(3) . .
C10 N2 H2A 106.5 . .
C9 N2 H2A 106.4 . .
Fe N2 H2A 106.4 . .
C12 N3 C11 121.4(6) . .
C12 N3 Fe 107.2(4) . .
C11 N3 Fe 109.6(4) . .
C12 N3 H3A 105.9 . .
C11 N3 H3A 105.9 . .
Fe N3 H3A 105.9 . .
C14 N4 C13 118.3(5) . .
C14 N4 Fe 126.0(4) . .
C13 N4 Fe 115.2(4) . .
C1 O1 Fe 128.8(4) . .
C20 O2 Fe 129.1(3) . .
C21 O3 Cr2 114.4(3) . 4_565
C21 O3 Mn2 114.4(3) . 4_565
Cr2 O3 Mn2 0.00(5) 4_565 4_565
C22 O4 Cr2 113.5(3) . 4_565
C22 O4 Mn2 113.5(3) . 4_565
Cr2 O4 Mn2 0.00(4) 4_565 4_565
C21 O5 Mn2 113.7(3) . .
C22 O6 Mn2 113.5(3) . .
C23 O7 Mn2 112.9(3) . .
C24 O8 Mn2 113.8(3) . .
C23 O9 Mn1 113.5(3) . .
C24 O10 Mn1 113.2(3) . .
C25 O11 Mn1 113.8(3) . .
C25 O12 Cr1 113.7(3) . 3_557
C25 O12 Mn1 113.7(3) . 3_557
Cr1 O12 Mn1 0.00(2) 3_557 3_557
C26 O13 Mn1 113.8(3) . .
C26 O14 Cr1 113.3(3) . 3_556
C26 O14 Mn1 113.3(3) . 3_556
Cr1 O14 Mn1 0.00(6) 3_556 3_556
O13 Mn1 O14 79.76(13) . 3_556
O13 Mn1 O10 92.44(14) . .
O14 Mn1 O10 92.58(14) 3_556 .
O13 Mn1 O9 169.13(14) . .
O14 Mn1 O9 93.12(14) 3_556 .
O10 Mn1 O9 79.59(13) . .
O13 Mn1 O11 95.06(14) . .
O14 Mn1 O11 95.73(14) 3_556 .
O10 Mn1 O11 169.68(13) . .
O9 Mn1 O11 93.82(13) . .
O13 Mn1 O12 93.88(14) . 3_557
O14 Mn1 O12 171.68(14) 3_556 3_557
O10 Mn1 O12 93.04(14) . 3_557
O9 Mn1 O12 93.92(14) . 3_557
O11 Mn1 O12 79.40(13) . 3_557
O3 Mn2 O8 171.34(14) 4_566 .
O3 Mn2 O5 94.54(14) 4_566 .
O8 Mn2 O5 93.78(14) . .
O3 Mn2 O6 94.54(14) 4_566 .
O8 Mn2 O6 89.35(14) . .
O5 Mn2 O6 79.51(13) . .
O3 Mn2 O7 97.23(14) 4_566 .
O8 Mn2 O7 79.67(14) . .
O5 Mn2 O7 94.57(14) . .
O6 Mn2 O7 167.22(14) . .
O3 Mn2 O4 79.51(13) 4_566 4_566
O8 Mn2 O4 92.43(14) . 4_566
O5 Mn2 O4 171.92(14) . 4_566
O6 Mn2 O4 95.41(14) . 4_566
O7 Mn2 O4 91.62(14) . 4_566
O1 Fe O2 101.45(19) . .
O1 Fe N4 87.98(19) . .
O2 Fe N4 90.76(18) . .
O1 Fe N1 91.52(19) . .
O2 Fe N1 87.34(17) . .
N4 Fe N1 177.90(19) . .
O1 Fe N2 168.5(2) . .
O2 Fe N2 88.16(19) . .
N4 Fe N2 98.2(2) . .
N1 Fe N2 82.59(19) . .
O1 Fe N3 88.90(19) . .
O2 Fe N3 167.46(19) . .
N4 Fe N3 82.5(2) . .
N1 Fe N3 99.6(2) . .
N2 Fe N3 82.42(19) . .
Br2 C1S Br3 110.6(2) . .
Br2 C1S Br1 111.9(2) . .
Br3 C1S Br1 109.9(3) . .
Br2 C1S H1S 108.1 . .
Br3 C1S H1S 108.1 . .
Br1 C1S H1S 108.1 . .

loop_
_geom_bond_atom_site_label_1
_geom_bond_atom_site_label_2
_geom_bond_distance
_geom_bond_site_symmetry_2
C1 O1 1.324(7) .
C1 C2 1.406(8) .
C1 C6 1.414(8) .
C2 C3 1.367(9) .
C2 H2 0.9500 .
C3 C4 1.400(9) .
C3 H3 0.9500 .
C4 C5 1.371(9) .
C4 H4 0.9500 .
C5 C6 1.415(8) .
C5 H5 0.9500 .
C6 C7 1.441(8) .
C7 N1 1.284(7) .
C7 H7 0.9500 .
C8 N1 1.460(7) .
C8 C9 1.507(8) .
C8 H8A 0.9900 .
C8 H8B 0.9900 .
C9 N2 1.484(7) .
C9 H9A 0.9900 .
C9 H9B 0.9900 .
C10 C11 1.438(10) .
C10 N2 1.468(8) .
C10 H10A 0.9900 .
C10 H10B 0.9900 .
C11 N3 1.498(8) .
C11 H11A 0.9900 .
C11 H11B 0.9900 .
C12 C13 1.454(10) .
C12 N3 1.478(9) .
C12 H12A 0.9900 .
C12 H12B 0.9900 .
C13 N4 1.466(8) .
C13 H13A 0.9900 .
C13 H13B 0.9900 .
C14 N4 1.279(7) .
C14 C15 1.444(7) .
C14 H14 0.9500 .
C15 C16 1.403(8) .
C15 C20 1.410(7) .
C16 C17 1.377(8) .
C16 H16 0.9500 .
C17 C18 1.404(8) .
C17 H17 0.9500 .
C18 C19 1.394(8) .
C18 H18 0.9500 .
C19 C20 1.404(7) .
C19 H19 0.9500 .
C20 O2 1.311(6) .
C21 O3 1.251(6) .
C21 O5 1.251(6) .
C21 C22 1.560(7) .
C22 O6 1.243(6) .
C22 O4 1.260(6) .
C23 O7 1.239(6) .
C23 O9 1.260(6) .
C23 C24 1.546(6) .
C24 O10 1.243(6) .
C24 O8 1.263(6) .
C25 O11 1.249(6) .
C25 O12 1.256(6) .
C25 C25 1.555(9) 3_557
C26 O13 1.253(6) .
C26 O14 1.256(6) .
C26 C26 1.549(10) 3_556
N1 Fe 1.978(4) .
N2 Fe 2.045(5) .
N2 H2A 0.9300 .
N3 Fe 2.055(5) .
N3 H3A 0.9300 .
N4 Fe 1.976(5) .
O1 Fe 1.868(4) .
O2 Fe 1.882(4) .
O3 Cr2 2.075(4) 4_565
O3 Mn2 2.075(4) 4_565
O4 Cr2 2.103(4) 4_565
O4 Mn2 2.103(4) 4_565
O5 Mn2 2.089(4) .
O6 Mn2 2.090(3) .
O7 Mn2 2.091(4) .
O8 Mn2 2.082(4) .
O9 Mn1 2.091(4) .
O10 Mn1 2.090(4) .
O11 Mn1 2.092(4) .
O12 Cr1 2.093(4) 3_557
O12 Mn1 2.093(4) 3_557
O13 Mn1 2.075(4) .
O14 Cr1 2.088(4) 3_556
O14 Mn1 2.088(4) 3_556
Mn1 O14 2.088(4) 3_556
Mn1 O12 2.093(4) 3_557
Mn2 O3 2.075(4) 4_566
Mn2 O4 2.103(4) 4_566
C1S Br2 1.915(5) .
C1S Br3 1.919(5) .
C1S Br1 1.945(5) .
C1S H1S 1.0000 .
